data_4026645
loop_
_publ_author_name
'Raju Ghosh'
'Amitabha Sarkar'

_publ_section_title
;
 Palladium-Catalyzed Amination of Allyl Alcohols
;
_journal_name_full 'Journal of Organic Chemistry'
_journal_page_first 8508
_journal_page_last 8512
_journal_paper_doi 10.1021/jo2014438
_journal_volume 76
_journal_year 2011
_chemical_formula_sum 'C35 H30 F6 N P2 Pd Sb'
_chemical_formula_weight 868.69
_chemical_name_systematic
; 
 ? 
;
_space_group_IT_number 4
_symmetry_cell_setting orthorhombic
_symmetry_space_group_name_Hall 'P 2yb'
_symmetry_space_group_name_H-M 'P 1 21 1'
_atom_sites_solution_hydrogens geom
_atom_sites_solution_primary direct
_atom_sites_solution_secondary difmap
_audit_creation_method SHELXL-97
_cell_angle_alpha 90.00
_cell_angle_beta 118.057(3)
_cell_angle_gamma 90.00
_cell_formula_units_Z 2
_cell_length_a 9.9417(8)
_cell_length_b 18.6076(15)
_cell_length_c 10.4831(8)
_cell_measurement_reflns_used 9726
_cell_measurement_temperature 293(2)
_cell_measurement_theta_max 25.57
_cell_measurement_theta_min 2.19
_cell_volume 1711.4(2)
_computing_cell_refinement 'Bruker SMART'
_computing_data_collection 'Bruker SMART'
_computing_data_reduction 'Bruker SAINT'
_computing_molecular_graphics platon
_computing_publication_material 'mercury 2.3'
_computing_structure_refinement 'SHELXL-97 (Sheldrick, 1997)'
_computing_structure_solution 'SHELXS-97 (Sheldrick, 1990)'
_diffrn_ambient_temperature 293(2)
_diffrn_measured_fraction_theta_full 1.000
_diffrn_measured_fraction_theta_max 1.000
_diffrn_radiation_monochromator graphite
_diffrn_radiation_source 'fine-focus sealed tube'
_diffrn_radiation_type MoK\a
_diffrn_radiation_wavelength 0.71073
_diffrn_reflns_av_R_equivalents 0.0298
_diffrn_reflns_av_sigmaI/netI 0.0316
_diffrn_reflns_limit_h_max 11
_diffrn_reflns_limit_h_min -11
_diffrn_reflns_limit_k_max 22
_diffrn_reflns_limit_k_min -22
_diffrn_reflns_limit_l_max 12
_diffrn_reflns_limit_l_min -12
_diffrn_reflns_number 18583
_diffrn_reflns_theta_full 25.00
_diffrn_reflns_theta_max 25.00
_diffrn_reflns_theta_min 2.19
_exptl_absorpt_coefficient_mu 1.467
_exptl_absorpt_correction_T_max 0.8917
_exptl_absorpt_correction_T_min 0.8210
_exptl_absorpt_correction_type multi-scan
_exptl_absorpt_process_details sadabs
_exptl_crystal_colour magenta
_exptl_crystal_density_diffrn 1.686
_exptl_crystal_description block
_exptl_crystal_F_000 856
_exptl_crystal_size_max 0.14
_exptl_crystal_size_mid 0.12
_exptl_crystal_size_min 0.08
_refine_diff_density_max 0.583
_refine_diff_density_min -0.360
_refine_diff_density_rms 0.056
_refine_ls_abs_structure_details 'Flack H D (1983), Acta Cryst. A39, 876-881'
_refine_ls_abs_structure_Flack -0.03(2)
_refine_ls_extinction_method none
_refine_ls_goodness_of_fit_ref 1.017
_refine_ls_hydrogen_treatment mixed
_refine_ls_matrix_type full
_refine_ls_number_parameters 431
_refine_ls_number_reflns 6047
_refine_ls_number_restraints 12
_refine_ls_restrained_S_all 1.024
_refine_ls_R_factor_all 0.0314
_refine_ls_R_factor_gt 0.0282
_refine_ls_shift/su_max 0.008
_refine_ls_shift/su_mean 0.000
_refine_ls_structure_factor_coef Fsqd
_refine_ls_weighting_details 'calc w=1/[\s^2^(Fo^2^)+(0.0383P)^2^+0.6866P] where P=(Fo^2^+2Fc^2^)/3'
_refine_ls_weighting_scheme calc
_refine_ls_wR_factor_gt 0.0690
_refine_ls_wR_factor_ref 0.0710
_reflns_number_gt 5696
_reflns_number_total 6047
_reflns_threshold_expression >2sigma(I)
_cod_data_source_file jo2014438_si_001.cif
_cod_data_source_block Pd-allyl
_cod_database_code 4026645

loop_
_symmetry_equiv_pos_as_xyz
'x, y, z'
'-x, y+1/2, -z'

loop_
_atom_site_label
_atom_site_type_symbol
_atom_site_fract_x
_atom_site_fract_y
_atom_site_fract_z
_atom_site_U_iso_or_equiv
_atom_site_adp_type
_atom_site_occupancy
_atom_site_symmetry_multiplicity
_atom_site_calc_flag
_atom_site_refinement_flags
Pd1 Pd 0.14410(3) 0.646587(17) 0.54564(3) 0.04466(9) Uani 1 1 d .
P5 P 0.28725(12) 0.66924(6) 0.43462(11) 0.0447(2) Uani 1 1 d .
P7 P 0.33419(13) 0.58872(7) 0.73434(12) 0.0489(3) Uani 1 1 d .
N3 N 0.4085(5) 0.5990(2) 0.4493(4) 0.0571(10) Uani 1 1 d .
C1 C 0.4398(4) 0.6545(3) 0.8731(4) 0.0508(10) Uani 1 1 d .
C2 C 0.5937(6) 0.6682(4) 0.9239(6) 0.084(2) Uani 1 1 d .
H2 H 0.6498 0.6403 0.8923 0.100 Uiso 1 1 calc R
C3 C 0.6627(7) 0.7222(5) 1.0198(7) 0.098(2) Uani 1 1 d .
H3 H 0.7656 0.7311 1.0516 0.118 Uiso 1 1 calc R
C4 C 0.5862(7) 0.7636(4) 1.0707(7) 0.0865(19) Uani 1 1 d .
H4 H 0.6371 0.7992 1.1389 0.104 Uiso 1 1 calc R
C5 C 0.4343(6) 0.7527(3) 1.0214(6) 0.0740(15) Uani 1 1 d .
H5 H 0.3805 0.7812 1.0546 0.089 Uiso 1 1 calc R
C6 C 0.3601(6) 0.6986(3) 0.9211(6) 0.0633(13) Uani 1 1 d .
H6 H 0.2559 0.6919 0.8856 0.076 Uiso 1 1 calc R
C9 C 0.1773(5) 0.6820(3) 0.2405(5) 0.0503(10) Uani 1 1 d .
C15 C 0.4135(5) 0.7457(3) 0.5064(5) 0.0549(11) Uani 1 1 d .
C16 C 0.5251(7) 0.7601(4) 0.4675(8) 0.094(2) Uani 1 1 d .
H16 H 0.5338 0.7314 0.3990 0.113 Uiso 1 1 calc R
C17 C 0.4872(5) 0.5545(3) 0.5725(5) 0.0542(11) Uani 1 1 d D
C18 C 0.4659(6) 0.5896(3) 0.3521(5) 0.0572(12) Uani 1 1 d .
H18 H 0.4269 0.6142 0.2647 0.069 Uiso 1 1 calc R
C28 C -0.0002(6) 0.6347(5) 0.0076(6) 0.087(2) Uani 1 1 d .
H28 H -0.0528 0.5960 -0.0507 0.105 Uiso 1 1 calc R
C29 C -0.0160(8) 0.7005(5) -0.0511(7) 0.087(2) Uani 1 1 d .
H29 H -0.0815 0.7069 -0.1491 0.105 Uiso 1 1 calc R
C30 C 0.0604(8) 0.7564(5) 0.0286(8) 0.088(2) Uani 1 1 d .
H30 H 0.0477 0.8013 -0.0148 0.106 Uiso 1 1 calc R
C31 C 0.2749(5) 0.5204(3) 0.8212(5) 0.0548(11) Uani 1 1 d .
C32 C 0.6242(8) 0.8167(4) 0.5298(10) 0.105(3) Uani 1 1 d .
H32 H 0.7005 0.8258 0.5044 0.126 Uiso 1 1 calc R
C33 C 0.3987(7) 0.7899(3) 0.6044(6) 0.0683(14) Uani 1 1 d .
H33 H 0.3223 0.7815 0.6300 0.082 Uiso 1 1 calc R
C34 C 0.1608(7) 0.7492(3) 0.1781(6) 0.0678(14) Uani 1 1 d .
H34 H 0.2143 0.7886 0.2332 0.081 Uiso 1 1 calc R
C35 C 0.0953(6) 0.6239(3) 0.1564(5) 0.0644(13) Uani 1 1 d .
H35 H 0.1033 0.5788 0.1976 0.077 Uiso 1 1 calc R
C39 C 0.5817(7) 0.5424(4) 0.3932(6) 0.0751(16) Uani 1 1 d .
H39 H 0.6364 0.5278 0.3462 0.090 Uiso 1 1 calc R
C44 C -0.0377(7) 0.6323(7) 0.6024(8) 0.100(3) Uani 1 1 d D
C52 C 0.5728(7) 0.4964(4) 0.7940(6) 0.0848(19) Uani 1 1 d D
H52 H 0.5709 0.4845 0.8794 0.102 Uiso 1 1 calc R
C53 C 0.3227(8) 0.5200(3) 0.9666(6) 0.0801(16) Uani 1 1 d .
H53 H 0.3933 0.5538 1.0260 0.096 Uiso 1 1 calc R
C54 C 0.1639(10) 0.4202(3) 0.9394(9) 0.096(2) Uani 1 1 d .
H54 H 0.1240 0.3872 0.9794 0.115 Uiso 1 1 calc R
C55 C 0.1169(8) 0.4184(4) 0.7913(9) 0.096(2) Uani 1 1 d .
H55 H 0.0486 0.3836 0.7328 0.115 Uiso 1 1 calc R
C56 C 0.1729(7) 0.4685(3) 0.7342(6) 0.0797(16) Uani 1 1 d .
H56 H 0.1424 0.4678 0.6356 0.096 Uiso 1 1 calc R
C57 C 0.2664(11) 0.4693(4) 1.0252(8) 0.103(2) Uani 1 1 d .
H57 H 0.2992 0.4689 1.1242 0.123 Uiso 1 1 calc R
C68 C 0.4988(8) 0.8473(4) 0.6648(8) 0.0888(19) Uani 1 1 d .
H68 H 0.4887 0.8775 0.7305 0.107 Uiso 1 1 calc R
C69 C 0.6103(8) 0.8594(4) 0.6287(8) 0.094(2) Uani 1 1 d .
H69 H 0.6782 0.8971 0.6715 0.113 Uiso 1 1 calc R
C70 C -0.0721(9) 0.6814(5) 0.5155(16) 0.140(4) Uani 1 1 d .
H70 H -0.1182 0.7180 0.5414 0.168 Uiso 1 1 calc R
C71 C -0.0656(8) 0.6999(6) 0.3968(9) 0.102(3) Uani 1 1 d D
C72 C 0.5981(8) 0.5181(4) 0.5508(12) 0.130(4) Uani 1 1 d D
C73 C 0.6974(12) 0.4762(6) 0.6362(16) 0.232(10) Uani 1 1 d D
H73 H 0.7734 0.4546 0.6216 0.278 Uiso 1 1 calc R
C74 C 0.6753(9) 0.4668(5) 0.7603(8) 0.104(3) Uani 1 1 d D
H74 H 0.7429 0.4350 0.8289 0.125 Uiso 1 1 calc R
C75 C 0.4687(5) 0.5456(3) 0.6965(5) 0.0590(12) Uani 1 1 d D
Sb2 Sb 0.09592(4) 0.932600(18) 0.74063(4) 0.06456(11) Uani 1 1 d .
F1 F 0.1289(6) 0.9235(5) 0.5828(5) 0.161(3) Uani 1 1 d .
F2 F -0.1019(5) 0.9641(4) 0.6244(5) 0.152(2) Uani 1 1 d .
F3 F 0.0592(7) 0.9408(4) 0.8937(5) 0.153(2) Uani 1 1 d .
F8 F 0.0357(10) 0.8385(3) 0.7201(9) 0.182(3) Uani 1 1 d .
F9 F 0.2946(6) 0.9057(4) 0.8559(6) 0.161(2) Uani 1 1 d .
F12 F 0.1596(9) 1.0259(3) 0.7633(11) 0.205(4) Uani 1 1 d .
H100 H -0.030(5) 0.7456(14) 0.424(4) 0.031(12) Uiso 1 1 d D
H103 H -0.100(11) 0.675(5) 0.308(6) 0.17(4) Uiso 1 1 d D
H104 H -0.025(6) 0.613(3) 0.689(4) 0.069(16) Uiso 1 1 d D
H105 H -0.066(11) 0.595(4) 0.532(9) 0.15(4) Uiso 1 1 d D

loop_
_atom_site_aniso_label
_atom_site_aniso_U_11
_atom_site_aniso_U_22
_atom_site_aniso_U_33
_atom_site_aniso_U_23
_atom_site_aniso_U_13
_atom_site_aniso_U_12
Pd1 0.03864(14) 0.05750(19) 0.03795(15) 0.00126(14) 0.01811(11) 0.00555(15)
P5 0.0450(5) 0.0488(6) 0.0431(5) -0.0017(4) 0.0230(4) 0.0019(4)
P7 0.0450(6) 0.0578(7) 0.0396(5) 0.0057(5) 0.0163(5) 0.0066(5)
N3 0.058(2) 0.061(3) 0.062(2) -0.0111(19) 0.036(2) 0.0021(19)
C1 0.0437(19) 0.061(3) 0.043(2) -0.003(2) 0.0160(16) -0.005(2)
C2 0.047(3) 0.129(6) 0.065(3) -0.031(3) 0.018(2) 0.003(3)
C3 0.055(3) 0.152(7) 0.086(4) -0.045(4) 0.032(3) -0.024(4)
C4 0.068(3) 0.106(5) 0.078(4) -0.036(4) 0.029(3) -0.021(3)
C5 0.070(3) 0.078(4) 0.077(4) -0.022(3) 0.037(3) 0.001(3)
C6 0.052(3) 0.068(3) 0.069(3) -0.010(2) 0.027(2) -0.002(2)
C9 0.048(2) 0.062(3) 0.048(2) 0.004(2) 0.029(2) 0.005(2)
C15 0.051(2) 0.055(3) 0.061(3) -0.010(2) 0.029(2) -0.004(2)
C16 0.081(4) 0.102(5) 0.134(6) -0.063(5) 0.079(4) -0.040(4)
C17 0.040(2) 0.056(3) 0.060(3) -0.007(2) 0.019(2) 0.009(2)
C18 0.064(3) 0.068(3) 0.050(2) -0.012(2) 0.035(2) 0.005(2)
C28 0.064(3) 0.134(7) 0.058(3) -0.020(4) 0.024(3) 0.000(4)
C29 0.081(4) 0.133(7) 0.051(3) 0.029(4) 0.034(3) 0.046(4)
C30 0.094(5) 0.111(5) 0.079(4) 0.046(4) 0.056(4) 0.049(4)
C31 0.057(3) 0.056(3) 0.048(2) 0.006(2) 0.022(2) 0.004(2)
C32 0.075(4) 0.095(5) 0.162(8) -0.043(5) 0.069(5) -0.033(4)
C33 0.074(3) 0.062(3) 0.078(4) -0.014(3) 0.043(3) -0.007(3)
C34 0.077(3) 0.074(3) 0.069(3) 0.015(3) 0.047(3) 0.014(3)
C35 0.060(3) 0.082(4) 0.046(2) -0.003(2) 0.021(2) -0.006(2)
C39 0.069(3) 0.097(4) 0.068(3) -0.018(3) 0.039(3) -0.003(3)
C44 0.056(3) 0.179(9) 0.077(4) 0.022(6) 0.041(3) 0.017(5)
C52 0.087(4) 0.089(4) 0.059(3) 0.016(3) 0.018(3) 0.038(3)
C53 0.109(5) 0.073(4) 0.053(3) 0.001(3) 0.034(3) -0.009(3)
C54 0.131(6) 0.061(4) 0.121(6) 0.021(4) 0.080(5) -0.001(4)
C55 0.093(5) 0.078(5) 0.108(5) -0.004(4) 0.040(4) -0.024(4)
C56 0.089(4) 0.080(4) 0.057(3) -0.003(3) 0.023(3) -0.014(3)
C57 0.169(7) 0.076(4) 0.075(4) 0.017(3) 0.066(5) -0.008(5)
C68 0.104(5) 0.078(4) 0.097(5) -0.035(3) 0.058(4) -0.018(4)
C69 0.085(4) 0.081(4) 0.118(6) -0.042(4) 0.050(4) -0.031(4)
C70 0.079(5) 0.127(7) 0.261(13) 0.069(8) 0.118(7) 0.054(5)
C71 0.056(4) 0.153(9) 0.078(5) 0.009(5) 0.017(3) 0.045(5)
C72 0.057(4) 0.083(5) 0.224(11) -0.070(6) 0.044(5) 0.001(4)
C73 0.100(7) 0.128(9) 0.47(3) -0.129(14) 0.134(12) 0.000(7)
C74 0.101(5) 0.137(7) 0.069(4) 0.003(4) 0.036(4) 0.041(5)
C75 0.055(3) 0.061(3) 0.048(2) 0.009(2) 0.014(2) 0.014(2)
Sb2 0.0677(2) 0.0660(2) 0.0636(2) 0.01322(17) 0.03392(17) 0.00125(17)
F1 0.123(4) 0.290(8) 0.093(3) 0.022(4) 0.069(3) 0.032(5)
F2 0.083(3) 0.242(7) 0.123(4) 0.038(4) 0.041(3) 0.045(3)
F3 0.196(5) 0.198(6) 0.104(3) 0.001(4) 0.102(4) 0.006(5)
F8 0.237(7) 0.087(4) 0.224(7) -0.048(4) 0.112(6) -0.065(4)
F9 0.107(3) 0.192(6) 0.131(4) 0.015(4) 0.012(3) 0.064(4)
F12 0.213(6) 0.085(3) 0.380(12) 0.016(5) 0.192(8) -0.022(4)

loop_
_atom_type_symbol
_atom_type_description
_atom_type_scat_dispersion_real
_atom_type_scat_dispersion_imag
_atom_type_scat_source
C C 0.0033 0.0016 'International Tables Vol C Tables 4.2.6.8 and 6.1.1.4'
H H 0.0000 0.0000 'International Tables Vol C Tables 4.2.6.8 and 6.1.1.4'
F F 0.0171 0.0103 'International Tables Vol C Tables 4.2.6.8 and 6.1.1.4'
N N 0.0061 0.0033 'International Tables Vol C Tables 4.2.6.8 and 6.1.1.4'
P P 0.1023 0.0942 'International Tables Vol C Tables 4.2.6.8 and 6.1.1.4'
Pd Pd -0.9988 1.0072 'International Tables Vol C Tables 4.2.6.8 and 6.1.1.4'
Sb Sb -0.5866 1.5461 'International Tables Vol C Tables 4.2.6.8 and 6.1.1.4'

loop_
_geom_angle_atom_site_label_1
_geom_angle_atom_site_label_2
_geom_angle_atom_site_label_3
_geom_angle
C70 Pd1 C44 33.0(3)
C70 Pd1 C71 35.8(4)
C44 Pd1 C71 67.1(4)
C70 Pd1 P5 134.8(3)
C44 Pd1 P5 166.2(2)
C71 Pd1 P5 99.7(3)
C70 Pd1 P7 130.3(4)
C44 Pd1 P7 99.4(2)
C71 Pd1 P7 166.1(3)
P5 Pd1 P7 93.99(4)
N3 P5 C15 103.8(2)
N3 P5 C9 103.0(2)
C15 P5 C9 107.3(2)
N3 P5 Pd1 113.14(15)
C15 P5 Pd1 114.42(16)
C9 P5 Pd1 114.08(14)
C75 P7 C1 105.9(2)
C75 P7 C31 104.8(2)
C1 P7 C31 105.8(2)
C75 P7 Pd1 115.51(15)
C1 P7 Pd1 108.11(16)
C31 P7 Pd1 115.87(16)
C18 N3 C17 110.6(4)
C18 N3 P5 122.4(4)
C17 N3 P5 125.6(3)
C2 C1 C6 117.8(5)
C2 C1 P7 123.4(4)
C6 C1 P7 118.4(3)
C3 C2 C1 120.1(5)
C3 C2 H2 119.9
C1 C2 H2 119.9
C4 C3 C2 122.1(6)
C4 C3 H3 119.0
C2 C3 H3 119.0
C3 C4 C5 119.5(6)
C3 C4 H4 120.2
C5 C4 H4 120.2
C4 C5 C6 119.6(5)
C4 C5 H5 120.2
C6 C5 H5 120.2
C5 C6 C1 120.8(5)
C5 C6 H6 119.6
C1 C6 H6 119.6
C34 C9 C35 119.9(5)
C34 C9 P5 121.5(4)
C35 C9 P5 118.3(4)
C33 C15 C16 119.3(5)
C33 C15 P5 118.9(4)
C16 C15 P5 121.8(4)
C15 C16 C32 120.2(6)
C15 C16 H16 119.9
C32 C16 H16 119.9
C72 C17 C75 123.3(6)
C72 C17 N3 105.9(6)
C75 C17 N3 130.8(4)
C39 C18 N3 115.4(5)
C39 C18 H18 122.3
N3 C18 H18 122.3
C29 C28 C35 120.6(7)
C29 C28 H28 119.7
C35 C28 H28 119.7
C30 C29 C28 121.1(6)
C30 C29 H29 119.5
C28 C29 H29 119.5
C29 C30 C34 121.4(6)
C29 C30 H30 119.3
C34 C30 H30 119.3
C53 C31 C56 119.5(5)
C53 C31 P7 122.6(4)
C56 C31 P7 117.9(4)
C69 C32 C16 120.0(6)
C69 C32 H32 120.0
C16 C32 H32 120.0
C15 C33 C68 119.5(5)
C15 C33 H33 120.2
C68 C33 H33 120.2
C9 C34 C30 118.3(6)
C9 C34 H34 120.9
C30 C34 H34 120.9
C9 C35 C28 118.8(6)
C9 C35 H35 120.6
C28 C35 H35 120.6
C18 C39 C72 99.6(5)
C18 C39 H39 130.2
C72 C39 H39 130.2
C70 C44 Pd1 71.4(4)
C70 C44 H104 152(4)
Pd1 C44 H104 125(4)
C70 C44 H105 95(7)
Pd1 C44 H105 82(6)
H104 C44 H105 110(8)
C74 C52 C75 117.8(6)
C74 C52 H52 121.1
C75 C52 H52 121.1
C31 C53 C57 120.0(6)
C31 C53 H53 120.0
C57 C53 H53 120.0
C57 C54 C55 120.7(6)
C57 C54 H54 119.7
C55 C54 H54 119.7
C56 C55 C54 118.8(6)
C56 C55 H55 120.6
C54 C55 H55 120.6
C55 C56 C31 120.8(6)
C55 C56 H56 119.6
C31 C56 H56 119.6
C54 C57 C53 120.3(6)
C54 C57 H57 119.9
C53 C57 H57 119.9
C69 C68 C33 120.4(6)
C69 C68 H68 119.8
C33 C68 H68 119.8
C68 C69 C32 120.5(6)
C68 C69 H69 119.7
C32 C69 H69 119.7
C44 C70 C71 141.0(10)
C44 C70 Pd1 75.6(4)
C71 C70 Pd1 74.1(4)
C44 C70 H70 109.5
C71 C70 H70 109.5
Pd1 C70 H70 141.6
C70 C71 Pd1 70.1(4)
C70 C71 H100 97(3)
Pd1 C71 H100 96(3)
C70 C71 H103 130(7)
Pd1 C71 H103 105(7)
H100 C71 H103 132(8)
C73 C72 C17 127.2(12)
C73 C72 C39 124.3(9)
C17 C72 C39 108.4(7)
C72 C73 C74 108.7(9)
C72 C73 H73 125.6
C74 C73 H73 125.6
C52 C74 C73 130.6(8)
C52 C74 H74 114.7
C73 C74 H74 114.7
C52 C75 C17 112.3(5)
C52 C75 P7 120.8(4)
C17 C75 P7 126.9(3)
F3 Sb2 F12 90.4(4)
F3 Sb2 F8 89.6(3)
F12 Sb2 F8 178.9(4)
F3 Sb2 F9 92.5(3)
F12 Sb2 F9 88.5(4)
F8 Sb2 F9 90.5(4)
F3 Sb2 F1 178.7(3)
F12 Sb2 F1 90.4(4)
F8 Sb2 F1 89.6(4)
F9 Sb2 F1 88.6(3)
F3 Sb2 F2 87.8(3)
F12 Sb2 F2 88.9(4)
F8 Sb2 F2 92.2(4)
F9 Sb2 F2 177.4(3)
F1 Sb2 F2 91.2(2)

loop_
_geom_bond_atom_site_label_1
_geom_bond_atom_site_label_2
_geom_bond_distance
Pd1 C70 2.121(6)
Pd1 C44 2.168(6)
Pd1 C71 2.169(6)
Pd1 P5 2.2618(11)
Pd1 P7 2.2644(11)
P5 N3 1.736(4)
P5 C15 1.811(5)
P5 C9 1.816(4)
P7 C75 1.758(5)
P7 C1 1.811(4)
P7 C31 1.816(5)
N3 C18 1.393(6)
N3 C17 1.419(6)
C1 C2 1.387(7)
C1 C6 1.389(7)
C2 C3 1.358(9)
C2 H2 0.9300
C3 C4 1.355(9)
C3 H3 0.9300
C4 C5 1.362(8)
C4 H4 0.9300
C5 C6 1.389(8)
C5 H5 0.9300
C6 H6 0.9300
C9 C34 1.386(7)
C9 C35 1.390(7)
C15 C33 1.376(7)
C15 C16 1.377(7)
C16 C32 1.379(9)
C16 H16 0.9300
C17 C72 1.399(8)
C17 C75 1.405(7)
C18 C39 1.347(8)
C18 H18 0.9300
C28 C29 1.346(11)
C28 C35 1.407(8)
C28 H28 0.9300
C29 C30 1.327(10)
C29 H29 0.9300
C30 C34 1.414(9)
C30 H30 0.9300
C31 C53 1.367(7)
C31 C56 1.388(8)
C32 C69 1.363(10)
C32 H32 0.9300
C33 C68 1.394(8)
C33 H33 0.9300
C34 H34 0.9300
C35 H35 0.9300
C39 C72 1.645(13)
C39 H39 0.9300
C44 C70 1.221(12)
C44 H104 0.93(2)
C44 H105 0.95(2)
C52 C74 1.344(9)
C52 C75 1.400(6)
C52 H52 0.9300
C53 C57 1.380(9)
C53 H53 0.9300
C54 C57 1.349(10)
C54 C55 1.396(10)
C54 H54 0.9300
C55 C56 1.360(9)
C55 H55 0.9300
C56 H56 0.9300
C57 H57 0.9300
C68 C69 1.348(9)
C68 H68 0.9300
C69 H69 0.9300
C70 C71 1.321(14)
C70 H70 0.9300
C71 H100 0.912(19)
C71 H103 0.95(2)
C72 C73 1.247(13)
C73 C74 1.428(13)
C73 H73 0.9300
C74 H74 0.9300
Sb2 F3 1.812(4)
Sb2 F12 1.825(6)
Sb2 F8 1.830(5)
Sb2 F9 1.835(5)
Sb2 F1 1.840(4)
Sb2 F2 1.855(4)
